data_7202233
loop_
_publ_author_name
'Zhang, Shu-Ming'
'Hu, Tong-Liang'
'Li, Jian-Rong'
'Du, Jian-Long'
'Bu, Xian-He'

_publ_section_title
;
 Silver(I) coordination architectures with quinoxaline-based N,S-donor
 ligands: structures and luminescent properties
;
_journal_issue 11
_journal_name_full CrystEngComm
_journal_page_first 1595
_journal_paper_doi 10.1039/b807485b
_journal_volume 10
_journal_year 2008
_chemical_formula_sum 'C25 H27 Ag2 Cl2 N5 O10 S2'
_chemical_formula_weight 908.28
_chemical_name_systematic
;
?
;
_space_group_IT_number 2
_symmetry_cell_setting triclinic
_symmetry_space_group_name_Hall '-P 1'
_symmetry_space_group_name_H-M 'P -1'
_atom_sites_solution_hydrogens geom
_atom_sites_solution_primary direct
_atom_sites_solution_secondary difmap
_audit_creation_method SHELXL-97
_cell_angle_alpha 72.764(4)
_cell_angle_beta 77.914(4)
_cell_angle_gamma 84.734(5)
_cell_formula_units_Z 2
_cell_length_a 10.375(3)
_cell_length_b 10.831(3)
_cell_length_c 15.816(4)
_cell_measurement_reflns_used 2153
_cell_measurement_temperature 294(2)
_cell_measurement_theta_max 25.74
_cell_measurement_theta_min 2.21
_cell_volume 1659.0(8)
_computing_cell_refinement 'Bruker SMART'
_computing_data_collection 'Bruker SMART'
_computing_data_reduction 'Bruker SAINT'
_computing_molecular_graphics 'Bruker SHELXTL'
_computing_publication_material 'Bruker SHELXTL'
_computing_structure_refinement 'SHELXL-97 (Sheldrick, 1997)'
_computing_structure_solution 'SHELXS-97 (Sheldrick, 1990)'
_diffrn_ambient_temperature 294(2)
_diffrn_detector_area_resol_mean 0
_diffrn_measured_fraction_theta_full 0.989
_diffrn_measured_fraction_theta_max 0.989
_diffrn_measurement_device_type 'CCD area detector'
_diffrn_measurement_method 'phi and omega scans'
_diffrn_radiation_monochromator graphite
_diffrn_radiation_source 'fine-focus sealed tube'
_diffrn_radiation_type MoK\a
_diffrn_radiation_wavelength 0.71073
_diffrn_reflns_av_R_equivalents 0.0416
_diffrn_reflns_av_sigmaI/netI 0.1095
_diffrn_reflns_limit_h_max 11
_diffrn_reflns_limit_h_min -12
_diffrn_reflns_limit_k_max 12
_diffrn_reflns_limit_k_min -8
_diffrn_reflns_limit_l_max 18
_diffrn_reflns_limit_l_min -17
_diffrn_reflns_number 8383
_diffrn_reflns_theta_full 25.01
_diffrn_reflns_theta_max 25.01
_diffrn_reflns_theta_min 1.37
_diffrn_standards_interval_count 0
_diffrn_standards_interval_time 0
_diffrn_standards_number 0
_exptl_absorpt_coefficient_mu 1.527
_exptl_absorpt_correction_T_max 0.7922
_exptl_absorpt_correction_T_min 0.7499
_exptl_absorpt_correction_type multi-scan
_exptl_absorpt_process_details sadabs
_exptl_crystal_colour yellow
_exptl_crystal_density_diffrn 1.818
_exptl_crystal_density_meas ?
_exptl_crystal_density_method 'not measured'
_exptl_crystal_description block
_exptl_crystal_F_000 904
_exptl_crystal_size_max 0.20
_exptl_crystal_size_mid 0.18
_exptl_crystal_size_min 0.16
_refine_diff_density_max 0.842
_refine_diff_density_min -0.947
_refine_diff_density_rms 0.127
_refine_ls_extinction_method none
_refine_ls_goodness_of_fit_ref 1.033
_refine_ls_hydrogen_treatment constr
_refine_ls_matrix_type full
_refine_ls_number_parameters 436
_refine_ls_number_reflns 5780
_refine_ls_number_restraints 28
_refine_ls_restrained_S_all 1.032
_refine_ls_R_factor_all 0.1354
_refine_ls_R_factor_gt 0.0580
_refine_ls_shift/su_max 0.000
_refine_ls_shift/su_mean 0.000
_refine_ls_structure_factor_coef Fsqd
_refine_ls_weighting_details 'calc w=1/[\s^2^(Fo^2^)+(0.0560P)^2^+5.3871P] where P=(Fo^2^+2Fc^2^)/3'
_refine_ls_weighting_scheme calc
_refine_ls_wR_factor_gt 0.1224
_refine_ls_wR_factor_ref 0.1601
_reflns_number_gt 3125
_reflns_number_total 5780
_reflns_threshold_expression >2sigma(I)
_cod_data_source_file b807485b.txt
_cod_data_source_block 4
_cod_depositor_comments
;
The following automatic conversions were performed:
'_symmetry_cell_setting' value 'Triclinic' changed to 'triclinic'
according to '/home/saulius/struct/CIF-dictionaries/cif_core.dic'
dictionary named 'cif_core.dic' version 2.4.1 from 2010-06-29.

Automatic conversion script
Id: cif_fix_enum 1527 2010-12-29 10:47:43Z saulius 

The following automatic conversions were performed:

'_exptl_crystal_density_meas' value 'NONE' was changed to '?' - the
value is perceived as not measured.

Automatic conversion script
Id: cif_fix_values 3008 2015-01-20 13:52:24Z robertas 
;
_cod_original_cell_volume 1659.0(7)
_cod_original_sg_symbol_H-M P-1
_cod_database_code 7202233

loop_
_symmetry_equiv_pos_as_xyz
'x, y, z'
'-x, -y, -z'

loop_
_atom_site_label
_atom_site_type_symbol
_atom_site_fract_x
_atom_site_fract_y
_atom_site_fract_z
_atom_site_U_iso_or_equiv
_atom_site_adp_type
_atom_site_occupancy
_atom_site_symmetry_multiplicity
_atom_site_calc_flag
_atom_site_refinement_flags
_atom_site_disorder_assembly
_atom_site_disorder_group
Ag1 Ag 0.99447(7) 0.49079(9) 0.90773(5) 0.0493(3) Uani 1 1 d . . .
Ag2 Ag 0.59970(9) 0.42269(8) 0.57532(6) 0.0543(3) Uani 1 1 d . . .
C1 C 0.7258(8) 0.3706(10) 1.1230(6) 0.037(2) Uani 1 1 d . A .
C2 C 0.6901(10) 0.2497(10) 1.1793(7) 0.049(3) Uani 1 1 d . . .
H2 H 0.7103 0.2231 1.2368 0.058 Uiso 1 1 calc R . .
C3 C 0.6260(11) 0.1693(11) 1.1520(8) 0.062(3) Uani 1 1 d . . .
H3 H 0.6011 0.0888 1.1912 0.074 Uiso 1 1 calc R . .
C4 C 0.5976(12) 0.2054(11) 1.0672(8) 0.061(3) Uani 1 1 d . . .
H4 H 0.5521 0.1504 1.0494 0.073 Uiso 1 1 calc R . .
C5 C 0.6368(9) 0.3241(11) 1.0078(7) 0.046(3) Uani 1 1 d . A .
H5 H 0.6197 0.3471 0.9497 0.056 Uiso 1 1 calc R . .
C6 C 0.7010(8) 0.4088(9) 1.0341(6) 0.034(2) Uani 1 1 d . . .
C7 C 0.6938(9) 0.5862(10) 0.8653(6) 0.040(2) Uani 1 1 d . . .
H7A H 0.6026 0.5608 0.8843 0.048 Uiso 1 1 calc R A .
H7B H 0.6931 0.6784 0.8355 0.048 Uiso 1 1 calc R . .
C8 C 0.7598(8) 0.5184(9) 0.7955(6) 0.029(2) Uani 1 1 d . A .
C9 C 0.9326(9) 0.4053(9) 0.7333(6) 0.035(2) Uani 1 1 d . . .
C10 C 1.0590(10) 0.3443(11) 0.7341(8) 0.058(3) Uani 1 1 d . A .
H10 H 1.1009 0.3362 0.7822 0.070 Uiso 1 1 calc R . .
C11 C 1.1193(11) 0.2973(13) 0.6640(9) 0.077(4) Uani 1 1 d . . .
H11 H 1.2021 0.2564 0.6647 0.092 Uiso 1 1 calc R A .
C12 C 1.0569(12) 0.3104(14) 0.5911(8) 0.081(4) Uani 1 1 d . A .
H12 H 1.1000 0.2792 0.5434 0.097 Uiso 1 1 calc R . .
C13 C 0.9350(11) 0.3676(11) 0.5885(8) 0.062(3) Uani 1 1 d . . .
H13 H 0.8940 0.3738 0.5404 0.074 Uiso 1 1 calc R A .
C14 C 0.8724(9) 0.4171(9) 0.6594(6) 0.038(2) Uani 1 1 d . A .
C15 C 0.6943(8) 0.5254(8) 0.7220(6) 0.028(2) Uani 1 1 d . . .
C16 C 0.5598(8) 0.5907(10) 0.7223(5) 0.038(2) Uani 1 1 d . A .
H16A H 0.5665 0.6771 0.7270 0.045 Uiso 1 1 calc R . .
H16B H 0.5014 0.5440 0.7766 0.045 Uiso 1 1 calc R . .
C17 C 0.5509(9) 0.7453(9) 0.5488(6) 0.033(2) Uani 1 1 d . A .
C18 C 0.4853(9) 0.8045(9) 0.4790(6) 0.036(2) Uani 1 1 d . . .
C19 C 0.5351(11) 0.9125(10) 0.4109(7) 0.053(3) Uani 1 1 d . . .
H19 H 0.4919 0.9502 0.3631 0.063 Uiso 1 1 calc R . .
C20 C 0.6510(12) 0.9635(11) 0.4157(7) 0.056(3) Uani 1 1 d . . .
H20 H 0.6863 1.0351 0.3702 0.068 Uiso 1 1 calc R . .
C21 C 0.7119(10) 0.9106(10) 0.4850(7) 0.051(3) Uani 1 1 d . . .
H21 H 0.7872 0.9479 0.4885 0.062 Uiso 1 1 calc R . .
C22 C 0.6643(9) 0.8004(10) 0.5521(6) 0.041(2) Uani 1 1 d . . .
H22 H 0.7088 0.7636 0.5993 0.050 Uiso 1 1 calc R . .
C23 C 1.099(2) 0.1845(17) 1.0020(14) 0.085(11) Uani 0.53(3) 1 d PDU A 2
H23 H 1.1772 0.1997 0.9596 0.102 Uiso 0.53(3) 1 calc PR A 2
C24 C 1.201(2) 0.006(3) 1.0705(19) 0.31(2) Uani 1 1 d . A .
H24A H 1.2560 0.0358 1.0119 0.470 Uiso 1 1 calc R . .
H24B H 1.1887 -0.0852 1.0841 0.470 Uiso 1 1 calc R . .
H24C H 1.2437 0.0212 1.1148 0.470 Uiso 1 1 calc R . .
C25 C 0.973(2) 0.010(2) 1.1407(13) 0.172(9) Uani 1 1 d . A .
H25A H 0.9554 0.0528 1.1875 0.258 Uiso 1 1 calc R . .
H25B H 0.9984 -0.0786 1.1655 0.258 Uiso 1 1 calc R . .
H25C H 0.8958 0.0149 1.1157 0.258 Uiso 1 1 calc R . .
C23' C 1.007(2) 0.179(2) 1.0297(17) 0.086(12) Uani 0.47(3) 1 d PDU A 1
H23' H 0.9171 0.1848 1.0532 0.103 Uiso 0.47(3) 1 calc PR A 1
Cl1 Cl 0.9716(3) 0.2283(3) 0.3430(2) 0.0699(9) Uani 1 1 d . . .
Cl2 Cl 0.5416(4) 0.7676(3) 0.1854(2) 0.0668(9) Uani 1 1 d . . .
N1 N 0.8741(7) 0.4568(7) 0.8008(5) 0.0350(19) Uani 1 1 d . A .
N2 N 0.7505(7) 0.4751(7) 0.6564(5) 0.0351(19) Uani 1 1 d . A .
N3 N 0.7915(7) 0.4569(8) 1.1523(5) 0.040(2) Uani 1 1 d . . .
H3A H 0.7861 0.4232 1.2122 0.048 Uiso 1 1 calc R A .
H3B H 0.7436 0.5316 1.1441 0.048 Uiso 1 1 calc R . .
N4 N 0.3658(8) 0.7501(8) 0.4748(5) 0.048(2) Uani 1 1 d . . .
H4A H 0.3210 0.8108 0.4385 0.058 Uiso 1 1 calc R . .
H4B H 0.3150 0.7285 0.5303 0.058 Uiso 1 1 calc R . .
N5 N 1.0783(12) 0.0727(10) 1.0716(8) 0.077(3) Uani 1 1 d D . .
O1 O 1.006(2) 0.262(2) 1.0006(17) 0.078(8) Uani 0.53(3) 1 d PDU A 2
O2 O 1.0612(11) 0.2818(12) 0.3703(8) 0.147(5) Uani 1 1 d . . .
O3 O 0.9629(14) 0.0969(12) 0.3829(12) 0.219(9) Uani 1 1 d . . .
O4 O 1.0254(14) 0.2509(12) 0.2481(9) 0.153(5) Uani 1 1 d . . .
O5 O 0.8505(10) 0.2929(14) 0.3470(8) 0.152(6) Uani 1 1 d . . .
O6 O 0.572(2) 0.707(2) 0.2648(12) 0.274(12) Uani 1 1 d . . .
O7 O 0.579(2) 0.8785(12) 0.1453(11) 0.293(14) Uani 1 1 d . . .
O8 O 0.5680(14) 0.6794(11) 0.1363(8) 0.142(5) Uani 1 1 d . . .
O9 O 0.4098(18) 0.7652(17) 0.2192(17) 0.277(13) Uani 1 1 d . . .
O1' O 1.053(2) 0.265(2) 0.9640(14) 0.070(8) Uani 0.47(3) 1 d PDU A 1
O1W O 0.2273(15) 0.9489(14) 0.3383(11) 0.191(7) Uani 1 1 d . . .
S1 S 0.7614(2) 0.5603(2) 0.96503(15) 0.0373(6) Uani 1 1 d . A .
S2 S 0.4819(2) 0.6052(2) 0.62864(16) 0.0385(6) Uani 1 1 d . . .

loop_
_atom_site_aniso_label
_atom_site_aniso_U_11
_atom_site_aniso_U_22
_atom_site_aniso_U_33
_atom_site_aniso_U_23
_atom_site_aniso_U_13
_atom_site_aniso_U_12
Ag1 0.0348(5) 0.0755(7) 0.0422(5) -0.0178(4) -0.0155(4) -0.0031(4)
Ag2 0.0694(6) 0.0529(6) 0.0524(5) -0.0232(4) -0.0252(5) -0.0030(4)
C1 0.024(5) 0.049(7) 0.038(5) -0.017(5) 0.001(4) -0.002(4)
C2 0.049(7) 0.047(7) 0.042(6) -0.001(5) -0.008(5) -0.006(5)
C3 0.057(8) 0.049(8) 0.065(8) 0.000(6) -0.003(6) -0.008(6)
C4 0.075(8) 0.046(8) 0.065(8) -0.019(7) -0.005(7) -0.023(6)
C5 0.039(6) 0.068(8) 0.037(6) -0.020(6) -0.010(5) -0.004(5)
C6 0.022(5) 0.048(6) 0.030(5) -0.013(5) -0.001(4) -0.002(4)
C7 0.044(6) 0.048(7) 0.034(5) -0.013(5) -0.024(5) 0.018(5)
C8 0.029(5) 0.033(6) 0.027(5) -0.008(4) -0.007(4) 0.000(4)
C9 0.032(5) 0.036(6) 0.037(5) -0.009(5) -0.011(4) 0.007(4)
C10 0.044(7) 0.079(9) 0.064(8) -0.031(7) -0.030(6) 0.013(6)
C11 0.045(7) 0.108(11) 0.097(10) -0.061(9) -0.030(7) 0.039(7)
C12 0.064(9) 0.133(13) 0.059(8) -0.060(8) -0.009(7) 0.030(8)
C13 0.054(7) 0.090(10) 0.059(7) -0.052(7) -0.016(6) 0.021(6)
C14 0.032(6) 0.042(6) 0.039(6) -0.013(5) -0.007(5) 0.007(5)
C15 0.025(5) 0.029(6) 0.028(5) -0.002(4) -0.006(4) -0.003(4)
C16 0.036(6) 0.053(7) 0.019(5) -0.002(5) -0.010(4) 0.000(5)
C17 0.035(5) 0.031(6) 0.040(5) -0.014(4) -0.014(4) 0.001(4)
C18 0.035(5) 0.045(7) 0.031(5) -0.018(5) -0.005(4) 0.004(5)
C19 0.069(8) 0.048(8) 0.039(6) -0.009(6) -0.017(6) 0.011(6)
C20 0.070(8) 0.042(7) 0.048(7) -0.009(6) -0.001(6) 0.001(6)
C21 0.043(6) 0.049(8) 0.060(7) -0.015(6) -0.004(6) -0.006(5)
C22 0.043(6) 0.046(7) 0.035(5) -0.012(5) -0.010(5) 0.007(5)
C23 0.088(14) 0.086(14) 0.085(13) -0.032(9) -0.017(9) -0.003(9)
C24 0.14(2) 0.57(7) 0.26(3) -0.20(4) -0.08(2) 0.17(3)
C25 0.17(2) 0.23(3) 0.117(16) -0.063(17) 0.019(15) -0.047(19)
C23' 0.090(15) 0.088(15) 0.081(15) -0.024(10) -0.017(9) -0.008(9)
Cl1 0.0529(19) 0.077(2) 0.074(2) -0.0003(18) -0.0250(17) -0.0149(17)
Cl2 0.090(3) 0.053(2) 0.0567(19) -0.0169(17) -0.0086(18) -0.0065(17)
N1 0.034(5) 0.041(5) 0.034(4) -0.013(4) -0.013(4) 0.008(4)
N2 0.036(5) 0.045(5) 0.028(4) -0.016(4) -0.003(4) -0.003(4)
N3 0.038(5) 0.056(6) 0.025(4) -0.008(4) -0.009(4) -0.002(4)
N4 0.051(5) 0.056(6) 0.047(5) -0.018(4) -0.032(4) 0.014(4)
N5 0.096(9) 0.059(8) 0.069(7) -0.008(6) -0.022(7) 0.008(6)
O1 0.072(10) 0.075(11) 0.084(11) -0.021(8) -0.012(8) -0.001(8)
O2 0.111(9) 0.165(11) 0.171(11) 0.008(9) -0.100(9) -0.047(8)
O3 0.158(12) 0.089(10) 0.32(2) 0.086(12) -0.030(13) -0.054(9)
O4 0.187(13) 0.133(11) 0.124(10) -0.042(9) 0.024(10) -0.028(9)
O5 0.064(7) 0.248(15) 0.110(9) 0.001(9) -0.033(6) 0.029(8)
O6 0.38(3) 0.32(3) 0.145(14) -0.014(16) -0.116(18) -0.15(2)
O7 0.48(3) 0.061(9) 0.247(18) -0.056(10) 0.20(2) -0.126(14)
O8 0.227(14) 0.104(9) 0.116(9) -0.065(8) -0.034(9) 0.009(9)
O9 0.146(15) 0.180(17) 0.40(3) -0.021(18) 0.084(18) 0.019(13)
O1' 0.076(11) 0.053(11) 0.071(11) -0.002(8) -0.020(8) 0.010(8)
O1W 0.198(14) 0.177(14) 0.258(18) -0.098(13) -0.151(13) 0.064(11)
S1 0.0441(15) 0.0401(16) 0.0289(12) -0.0084(11) -0.0127(11) -0.0004(11)
S2 0.0324(13) 0.0495(17) 0.0356(13) -0.0078(12) -0.0181(11) 0.0001(11)

loop_
_atom_type_symbol
_atom_type_description
_atom_type_scat_dispersion_real
_atom_type_scat_dispersion_imag
_atom_type_scat_source
C C 0.0033 0.0016 'International Tables Vol C Tables 4.2.6.8 and 6.1.1.4'
H H 0.0000 0.0000 'International Tables Vol C Tables 4.2.6.8 and 6.1.1.4'
N N 0.0061 0.0033 'International Tables Vol C Tables 4.2.6.8 and 6.1.1.4'
O O 0.0106 0.0060 'International Tables Vol C Tables 4.2.6.8 and 6.1.1.4'
S S 0.1246 0.1234 'International Tables Vol C Tables 4.2.6.8 and 6.1.1.4'
Ag Ag -0.8971 1.1015 'International Tables Vol C Tables 4.2.6.8 and 6.1.1.4'
Cl Cl 0.1484 0.1585 'International Tables Vol C Tables 4.2.6.8 and 6.1.1.4'

loop_
_geom_angle_atom_site_label_1
_geom_angle_atom_site_label_2
_geom_angle_atom_site_label_3
_geom_angle
_geom_angle_site_symmetry_1
_geom_angle_site_symmetry_3
_geom_angle_publ_flag
N3 Ag1 O1' 92.3(6) 2_767 . ?
N3 Ag1 N1 113.9(3) 2_767 . ?
O1' Ag1 N1 94.1(6) . . ?
N3 Ag1 O1 104.5(5) 2_767 . ?
O1' Ag1 O1 15.5(7) . . ?
N1 Ag1 O1 97.6(6) . . ?
N3 Ag1 S1 149.0(2) 2_767 . ?
O1' Ag1 S1 116.4(5) . . ?
N1 Ag1 S1 77.32(19) . . ?
O1 Ag1 S1 102.3(5) . . ?
N3 Ag1 Ag1 94.91(18) 2_767 2_767 ?
O1' Ag1 Ag1 86.1(6) . 2_767 ?
N1 Ag1 Ag1 151.18(19) . 2_767 ?
O1 Ag1 Ag1 75.8(6) . 2_767 ?
S1 Ag1 Ag1 76.85(6) . 2_767 ?
N4 Ag2 N2 121.3(3) 2_666 . ?
N4 Ag2 S2 160.3(2) 2_666 . ?
N2 Ag2 S2 77.0(2) . . ?
C2 C1 C6 119.7(9) . . ?
C2 C1 N3 120.9(8) . . ?
C6 C1 N3 119.4(8) . . ?
C3 C2 C1 120.8(10) . . ?
C3 C2 H2 119.6 . . ?
C1 C2 H2 119.6 . . ?
C2 C3 C4 120.6(11) . . ?
C2 C3 H3 119.7 . . ?
C4 C3 H3 119.7 . . ?
C3 C4 C5 119.9(10) . . ?
C3 C4 H4 120.0 . . ?
C5 C4 H4 120.0 . . ?
C6 C5 C4 120.8(9) . . ?
C6 C5 H5 119.6 . . ?
C4 C5 H5 119.6 . . ?
C5 C6 C1 118.2(9) . . ?
C5 C6 S1 125.8(7) . . ?
C1 C6 S1 116.0(7) . . ?
C8 C7 S1 118.7(6) . . ?
C8 C7 H7A 107.6 . . ?
S1 C7 H7A 107.6 . . ?
C8 C7 H7B 107.6 . . ?
S1 C7 H7B 107.6 . . ?
H7A C7 H7B 107.1 . . ?
N1 C8 C15 120.8(8) . . ?
N1 C8 C7 121.1(7) . . ?
C15 C8 C7 118.1(8) . . ?
N1 C9 C14 121.0(8) . . ?
N1 C9 C10 120.1(9) . . ?
C14 C9 C10 118.8(9) . . ?
C11 C10 C9 119.6(10) . . ?
C11 C10 H10 120.2 . . ?
C9 C10 H10 120.2 . . ?
C10 C11 C12 120.3(10) . . ?
C10 C11 H11 119.8 . . ?
C12 C11 H11 119.8 . . ?
C13 C12 C11 121.6(11) . . ?
C13 C12 H12 119.2 . . ?
C11 C12 H12 119.2 . . ?
C12 C13 C14 118.8(10) . . ?
C12 C13 H13 120.6 . . ?
C14 C13 H13 120.6 . . ?
N2 C14 C13 118.8(9) . . ?
N2 C14 C9 120.4(8) . . ?
C13 C14 C9 120.8(9) . . ?
N2 C15 C8 120.8(8) . . ?
N2 C15 C16 120.6(8) . . ?
C8 C15 C16 118.5(8) . . ?
C15 C16 S2 118.4(7) . . ?
C15 C16 H16A 107.7 . . ?
S2 C16 H16A 107.7 . . ?
C15 C16 H16B 107.7 . . ?
S2 C16 H16B 107.7 . . ?
H16A C16 H16B 107.1 . . ?
C18 C17 C22 118.3(9) . . ?
C18 C17 S2 117.1(7) . . ?
C22 C17 S2 124.6(7) . . ?
C17 C18 C19 121.2(9) . . ?
C17 C18 N4 119.4(8) . . ?
C19 C18 N4 119.4(8) . . ?
C18 C19 C20 118.6(9) . . ?
C18 C19 H19 120.7 . . ?
C20 C19 H19 120.7 . . ?
C21 C20 C19 120.7(10) . . ?
C21 C20 H20 119.7 . . ?
C19 C20 H20 119.7 . . ?
C20 C21 C22 120.8(10) . . ?
C20 C21 H21 119.6 . . ?
C22 C21 H21 119.6 . . ?
C17 C22 C21 120.3(9) . . ?
C17 C22 H22 119.9 . . ?
C21 C22 H22 119.9 . . ?
O1 C23 N5 114(2) . . ?
O1 C23 H23 122.9 . . ?
N5 C23 H23 122.9 . . ?
N5 C24 H24A 109.5 . . ?
N5 C24 H24B 109.5 . . ?
H24A C24 H24B 109.5 . . ?
N5 C24 H24C 109.5 . . ?
H24A C24 H24C 109.5 . . ?
H24B C24 H24C 109.5 . . ?
N5 C25 H25A 109.5 . . ?
N5 C25 H25B 109.5 . . ?
H25A C25 H25B 109.5 . . ?
N5 C25 H25C 109.5 . . ?
H25A C25 H25C 109.5 . . ?
H25B C25 H25C 109.5 . . ?
O1' C23' N5 124(2) . . ?
O1' C23' H23' 117.8 . . ?
N5 C23' H23' 117.8 . . ?
O2 Cl1 O3 112.9(9) . . ?
O2 Cl1 O5 113.6(9) . . ?
O3 Cl1 O5 113.1(8) . . ?
O2 Cl1 O4 102.1(8) . . ?
O3 Cl1 O4 108.8(10) . . ?
O5 Cl1 O4 105.2(8) . . ?
O7 Cl2 O6 120.1(14) . . ?
O7 Cl2 O9 112.0(13) . . ?
O6 Cl2 O9 93.2(13) . . ?
O7 Cl2 O8 116.2(9) . . ?
O6 Cl2 O8 105.7(13) . . ?
O9 Cl2 O8 106.7(12) . . ?
C8 N1 C9 118.5(7) . . ?
C8 N1 Ag1 117.2(6) . . ?
C9 N1 Ag1 122.2(6) . . ?
C15 N2 C14 118.3(8) . . ?
C15 N2 Ag2 114.8(6) . . ?
C14 N2 Ag2 122.7(6) . . ?
C1 N3 Ag1 121.9(6) . 2_767 ?
C1 N3 H3A 106.9 . . ?
Ag1 N3 H3A 106.9 2_767 . ?
C1 N3 H3B 106.9 . . ?
Ag1 N3 H3B 106.9 2_767 . ?
H3A N3 H3B 106.7 . . ?
C18 N4 Ag2 113.7(6) . 2_666 ?
C18 N4 H4A 108.8 . . ?
Ag2 N4 H4A 108.8 2_666 . ?
C18 N4 H4B 108.8 . . ?
Ag2 N4 H4B 108.8 2_666 . ?
H4A N4 H4B 107.7 . . ?
C23 N5 C23' 41.1(14) . . ?
C23 N5 C24 105.6(19) . . ?
C23' N5 C24 146(2) . . ?
C23 N5 C25 139.0(17) . . ?
C23' N5 C25 98.0(15) . . ?
C24 N5 C25 115.4(18) . . ?
C23 O1 Ag1 129.4(17) . . ?
C23' O1' Ag1 133(2) . . ?
C6 S1 C7 103.7(4) . . ?
C6 S1 Ag1 99.3(3) . . ?
C7 S1 Ag1 99.6(3) . . ?
C17 S2 C16 102.7(4) . . ?
C17 S2 Ag2 104.6(3) . . ?
C16 S2 Ag2 99.1(3) . . ?

loop_
_geom_bond_atom_site_label_1
_geom_bond_atom_site_label_2
_geom_bond_distance
_geom_bond_site_symmetry_2
_geom_bond_publ_flag
Ag1 N3 2.276(7) 2_767 ?
Ag1 O1' 2.41(2) . ?
Ag1 N1 2.428(7) . ?
Ag1 O1 2.48(2) . ?
Ag1 S1 2.527(3) . ?
Ag1 Ag1 3.0102(17) 2_767 ?
Ag2 N4 2.213(8) 2_666 ?
Ag2 N2 2.419(7) . ?
Ag2 S2 2.495(3) . ?
C1 C2 1.380(13) . ?
C1 C6 1.414(12) . ?
C1 N3 1.434(11) . ?
C2 C3 1.356(15) . ?
C2 H2 0.9300 . ?
C3 C4 1.368(15) . ?
C3 H3 0.9300 . ?
C4 C5 1.385(14) . ?
C4 H4 0.9300 . ?
C5 C6 1.383(12) . ?
C5 H5 0.9300 . ?
C6 S1 1.766(9) . ?
C7 C8 1.515(12) . ?
C7 S1 1.796(8) . ?
C7 H7A 0.9700 . ?
C7 H7B 0.9700 . ?
C8 N1 1.313(11) . ?
C8 C15 1.445(11) . ?
C9 N1 1.355(11) . ?
C9 C14 1.406(12) . ?
C9 C10 1.414(13) . ?
C10 C11 1.366(15) . ?
C10 H10 0.9300 . ?
C11 C12 1.403(16) . ?
C11 H11 0.9300 . ?
C12 C13 1.360(15) . ?
C12 H12 0.9300 . ?
C13 C14 1.397(13) . ?
C13 H13 0.9300 . ?
C14 N2 1.363(11) . ?
C15 N2 1.318(11) . ?
C15 C16 1.505(12) . ?
C16 S2 1.792(8) . ?
C16 H16A 0.9700 . ?
C16 H16B 0.9700 . ?
C17 C18 1.382(12) . ?
C17 C22 1.384(12) . ?
C17 S2 1.759(9) . ?
C18 C19 1.387(13) . ?
C18 N4 1.443(11) . ?
C19 C20 1.394(15) . ?
C19 H19 0.9300 . ?
C20 C21 1.333(14) . ?
C20 H20 0.9300 . ?
C21 C22 1.390(13) . ?
C21 H21 0.9300 . ?
C22 H22 0.9300 . ?
C23 O1 1.216(10) . ?
C23 N5 1.373(10) . ?
C23 H23 0.9300 . ?
C24 N5 1.41(2) . ?
C24 H24A 0.9600 . ?
C24 H24B 0.9600 . ?
C24 H24C 0.9600 . ?
C25 N5 1.426(19) . ?
C25 H25A 0.9600 . ?
C25 H25B 0.9600 . ?
C25 H25C 0.9600 . ?
C23' O1' 1.215(10) . ?
C23' N5 1.383(10) . ?
C23' H23' 0.9300 . ?
Cl1 O2 1.342(10) . ?
Cl1 O3 1.379(11) . ?
Cl1 O5 1.380(11) . ?
Cl1 O4 1.442(12) . ?
Cl2 O7 1.236(10) . ?
Cl2 O6 1.323(17) . ?
Cl2 O9 1.359(16) . ?
Cl2 O8 1.376(10) . ?
N3 Ag1 2.276(7) 2_767 ?
N3 H3A 0.9000 . ?
N3 H3B 0.9000 . ?
N4 Ag2 2.213(8) 2_666 ?
N4 H4A 0.9000 . ?
N4 H4B 0.9000 . ?

loop_
_geom_torsion_atom_site_label_1
_geom_torsion_atom_site_label_2
_geom_torsion_atom_site_label_3
_geom_torsion_atom_site_label_4
_geom_torsion
_geom_torsion_site_symmetry_1
_geom_torsion_site_symmetry_2
_geom_torsion_site_symmetry_3
_geom_torsion_site_symmetry_4
_geom_torsion_publ_flag
C6 C1 C2 C3 -3.1(15) . . . . ?
N3 C1 C2 C3 178.9(10) . . . . ?
C1 C2 C3 C4 1.3(17) . . . . ?
C2 C3 C4 C5 1.3(18) . . . . ?
C3 C4 C5 C6 -2.0(17) . . . . ?
C4 C5 C6 C1 0.2(14) . . . . ?
C4 C5 C6 S1 177.7(8) . . . . ?
C2 C1 C6 C5 2.4(14) . . . . ?
N3 C1 C6 C5 -179.6(8) . . . . ?
C2 C1 C6 S1 -175.5(7) . . . . ?
N3 C1 C6 S1 2.6(11) . . . . ?
S1 C7 C8 N1 -9.5(12) . . . . ?
S1 C7 C8 C15 171.6(7) . . . . ?
N1 C9 C10 C11 -177.4(11) . . . . ?
C14 C9 C10 C11 -0.6(16) . . . . ?
C9 C10 C11 C12 1(2) . . . . ?
C10 C11 C12 C13 -1(2) . . . . ?
C11 C12 C13 C14 2(2) . . . . ?
C12 C13 C14 N2 179.6(11) . . . . ?
C12 C13 C14 C9 -1.5(17) . . . . ?
N1 C9 C14 N2 -3.3(14) . . . . ?
C10 C9 C14 N2 179.9(9) . . . . ?
N1 C9 C14 C13 177.8(9) . . . . ?
C10 C9 C14 C13 1.0(15) . . . . ?
N1 C8 C15 N2 -3.0(13) . . . . ?
C7 C8 C15 N2 175.9(8) . . . . ?
N1 C8 C15 C16 176.5(8) . . . . ?
C7 C8 C15 C16 -4.6(12) . . . . ?
N2 C15 C16 S2 -3.0(12) . . . . ?
C8 C15 C16 S2 177.4(6) . . . . ?
C22 C17 C18 C19 3.4(14) . . . . ?
S2 C17 C18 C19 -177.4(8) . . . . ?
C22 C17 C18 N4 -179.1(8) . . . . ?
S2 C17 C18 N4 0.1(12) . . . . ?
C17 C18 C19 C20 -2.1(15) . . . . ?
N4 C18 C19 C20 -179.6(9) . . . . ?
C18 C19 C20 C21 -0.9(17) . . . . ?
C19 C20 C21 C22 2.6(17) . . . . ?
C18 C17 C22 C21 -1.7(14) . . . . ?
S2 C17 C22 C21 179.2(8) . . . . ?
C20 C21 C22 C17 -1.3(16) . . . . ?
C15 C8 N1 C9 3.2(13) . . . . ?
C7 C8 N1 C9 -175.7(8) . . . . ?
C15 C8 N1 Ag1 167.2(6) . . . . ?
C7 C8 N1 Ag1 -11.7(11) . . . . ?
C14 C9 N1 C8 -0.2(13) . . . . ?
C10 C9 N1 C8 176.6(9) . . . . ?
C14 C9 N1 Ag1 -163.3(7) . . . . ?
C10 C9 N1 Ag1 13.5(12) . . . . ?
N3 Ag1 N1 C8 -129.8(6) 2_767 . . . ?
O1' Ag1 N1 C8 135.8(8) . . . . ?
O1 Ag1 N1 C8 120.6(8) . . . . ?
S1 Ag1 N1 C8 19.7(6) . . . . ?
Ag1 Ag1 N1 C8 46.4(8) 2_767 . . . ?
N3 Ag1 N1 C9 33.6(8) 2_767 . . . ?
O1' Ag1 N1 C9 -60.8(9) . . . . ?
O1 Ag1 N1 C9 -76.0(8) . . . . ?
S1 Ag1 N1 C9 -177.0(7) . . . . ?
Ag1 Ag1 N1 C9 -150.2(5) 2_767 . . . ?
C8 C15 N2 C14 -0.4(13) . . . . ?
C16 C15 N2 C14 -180.0(8) . . . . ?
C8 C15 N2 Ag2 157.3(6) . . . . ?
C16 C15 N2 Ag2 -22.2(10) . . . . ?
C13 C14 N2 C15 -177.7(9) . . . . ?
C9 C14 N2 C15 3.4(13) . . . . ?
C13 C14 N2 Ag2 26.4(12) . . . . ?
C9 C14 N2 Ag2 -152.5(7) . . . . ?
N4 Ag2 N2 C15 -143.8(6) 2_666 . . . ?
S2 Ag2 N2 C15 28.2(6) . . . . ?
N4 Ag2 N2 C14 12.8(8) 2_666 . . . ?
S2 Ag2 N2 C14 -175.2(7) . . . . ?
C2 C1 N3 Ag1 111.4(9) . . . 2_767 ?
C6 C1 N3 Ag1 -66.6(10) . . . 2_767 ?
C17 C18 N4 Ag2 -77.2(9) . . . 2_666 ?
C19 C18 N4 Ag2 100.4(9) . . . 2_666 ?
O1 C23 N5 C23' 13(3) . . . . ?
O1 C23 N5 C24 -171(2) . . . . ?
O1 C23 N5 C25 8(4) . . . . ?
O1' C23' N5 C23 3(3) . . . . ?
O1' C23' N5 C24 -4(6) . . . . ?
O1' C23' N5 C25 -180(3) . . . . ?
N5 C23 O1 Ag1 170.0(15) . . . . ?
N3 Ag1 O1 C23 -13(3) 2_767 . . . ?
O1' Ag1 O1 C23 26(3) . . . . ?
N1 Ag1 O1 C23 104(3) . . . . ?
S1 Ag1 O1 C23 -177(3) . . . . ?
Ag1 Ag1 O1 C23 -105(3) 2_767 . . . ?
N5 C23' O1' Ag1 -152(2) . . . . ?
N3 Ag1 O1' C23' 148(3) 2_767 . . . ?
N1 Ag1 O1' C23' -98(3) . . . . ?
O1 Ag1 O1' C23' 6(3) . . . . ?
S1 Ag1 O1' C23' -20(3) . . . . ?
Ag1 Ag1 O1' C23' 53(3) 2_767 . . . ?
C5 C6 S1 C7 10.0(9) . . . . ?
C1 C6 S1 C7 -172.4(7) . . . . ?
C5 C6 S1 Ag1 -92.4(8) . . . . ?
C1 C6 S1 Ag1 85.3(7) . . . . ?
C8 C7 S1 C6 -79.6(8) . . . . ?
C8 C7 S1 Ag1 22.6(8) . . . . ?
N3 Ag1 S1 C6 -157.8(4) 2_767 . . . ?
O1' Ag1 S1 C6 -1.6(7) . . . . ?
N1 Ag1 S1 C6 86.7(3) . . . . ?
O1 Ag1 S1 C6 -8.4(6) . . . . ?
Ag1 Ag1 S1 C6 -80.4(3) 2_767 . . . ?
N3 Ag1 S1 C7 96.5(5) 2_767 . . . ?
O1' Ag1 S1 C7 -107.3(7) . . . . ?
N1 Ag1 S1 C7 -19.0(4) . . . . ?
O1 Ag1 S1 C7 -114.1(7) . . . . ?
Ag1 Ag1 S1 C7 173.9(3) 2_767 . . . ?
C18 C17 S2 C16 -162.0(7) . . . . ?
C22 C17 S2 C16 17.1(9) . . . . ?
C18 C17 S2 Ag2 94.9(7) . . . . ?
C22 C17 S2 Ag2 -86.0(8) . . . . ?
C15 C16 S2 C17 -83.7(8) . . . . ?
C15 C16 S2 Ag2 23.7(7) . . . . ?
N4 Ag2 S2 C17 -118.1(7) 2_666 . . . ?
N2 Ag2 S2 C17 82.6(3) . . . . ?
N4 Ag2 S2 C16 136.1(7) 2_666 . . . ?
N2 Ag2 S2 C16 -23.3(4) . . . . ?
